data_7241336
loop_
_publ_author_name
'Cong, Zhang'
'Xiang, Chen'
'Yongpeng, Hu'
'Yang, Bai'
'Zhaoqi, Guo'
'Daidi, Fan'
'Haixia, Ma'

_publ_section_title
;
 A series of guanidine salts of 3,6-bis-nitroguanyl-1,2,4,5-tetrazine:
 green nitrogen-rich gas-generating agent
;
_journal_issue 60
_journal_name_full 'RSC Advances'
_journal_page_first 36287
_journal_page_last 36294
_journal_paper_doi 10.1039/D0RA06766K
_journal_volume 10
_journal_year 2020
_chemical_formula_sum 'C6 H18 N20 O4'
_chemical_formula_weight 434.40
_space_group_IT_number 2
_space_group_name_Hall '-P 1'
_space_group_name_H-M_alt 'P -1'
_symmetry_cell_setting triclinic
_symmetry_space_group_name_H-M 'P -1'
_atom_sites_solution_hydrogens geom
_atom_sites_solution_primary direct
_atom_sites_solution_secondary difmap
_audit_creation_method SHELXL-97
_audit_update_record
;
2013-07-31 deposited with the CCDC.	2020-09-24 downloaded from the CCDC.
;
_cell_angle_alpha 80.222(4)
_cell_angle_beta 64.653(3)
_cell_angle_gamma 84.717(4)
_cell_formula_units_Z 1
_cell_length_a 7.4720(16)
_cell_length_b 7.8861(16)
_cell_length_c 8.2265(18)
_cell_measurement_reflns_used 342
_cell_measurement_temperature 296(2)
_cell_measurement_theta_max 21.45
_cell_measurement_theta_min 3.02
_cell_volume 431.61(16)
_computing_cell_refinement 'Bruker SAINT'
_computing_data_collection 'Bruker APEX2'
_computing_data_reduction 'Bruker SAINT'
_computing_molecular_graphics 'Bruker SHELXTL'
_computing_publication_material 'Bruker SHELXTL'
_computing_structure_refinement 'SHELXL-97 (Sheldrick, 2008)'
_computing_structure_solution 'SHELXS-97 (Sheldrick, 2008)'
_diffrn_ambient_temperature 296(2)
_diffrn_measured_fraction_theta_full 0.984
_diffrn_measured_fraction_theta_max 0.984
_diffrn_measurement_device_type 'Bruker APEX-II CCD'
_diffrn_measurement_method '\f and \w scans'
_diffrn_radiation_monochromator graphite
_diffrn_radiation_source 'fine-focus sealed tube'
_diffrn_radiation_type MoK\a
_diffrn_radiation_wavelength 0.71073
_diffrn_reflns_av_R_equivalents 0.0218
_diffrn_reflns_av_sigmaI/netI 0.0633
_diffrn_reflns_limit_h_max 8
_diffrn_reflns_limit_h_min -8
_diffrn_reflns_limit_k_max 4
_diffrn_reflns_limit_k_min -9
_diffrn_reflns_limit_l_max 8
_diffrn_reflns_limit_l_min -9
_diffrn_reflns_number 2158
_diffrn_reflns_theta_full 25.09
_diffrn_reflns_theta_max 25.09
_diffrn_reflns_theta_min 2.77
_exptl_absorpt_coefficient_mu 0.140
_exptl_absorpt_correction_T_max 0.9803
_exptl_absorpt_correction_T_min 0.9506
_exptl_absorpt_correction_type none
_exptl_crystal_density_diffrn 1.671
_exptl_crystal_density_meas 0
_exptl_crystal_density_method 'not measured'
_exptl_crystal_F_000 226
_exptl_crystal_size_max 0.37
_exptl_crystal_size_mid 0.30
_exptl_crystal_size_min 0.14
_refine_diff_density_max 0.403
_refine_diff_density_min -0.359
_refine_diff_density_rms 0.068
_refine_ls_extinction_coef 0.007(5)
_refine_ls_extinction_expression Fc^*^=kFc[1+0.001xFc^2^\l^3^/sin(2\q)]^-1/4^
_refine_ls_extinction_method SHELXL
_refine_ls_goodness_of_fit_ref 1.036
_refine_ls_hydrogen_treatment mixed
_refine_ls_matrix_type full
_refine_ls_number_parameters 137
_refine_ls_number_reflns 1510
_refine_ls_number_restraints 0
_refine_ls_restrained_S_all 1.036
_refine_ls_R_factor_all 0.1100
_refine_ls_R_factor_gt 0.0713
_refine_ls_shift/su_max 0.000
_refine_ls_shift/su_mean 0.000
_refine_ls_structure_factor_coef Fsqd
_refine_ls_weighting_details 'calc w=1/[\s^2^(Fo^2^)+(0.0678P)^2^+0.6023P] where P=(Fo^2^+2Fc^2^)/3'
_refine_ls_weighting_scheme calc
_refine_ls_wR_factor_gt 0.1601
_refine_ls_wR_factor_ref 0.1844
_reflns_number_gt 943
_reflns_number_total 1510
_reflns_threshold_expression >2sigma(I)
_cod_data_source_file d0ra06766k2.cif
_cod_data_source_block xb6959_0m
_cod_depositor_comments
;
The following automatic conversions were performed:

data item '_symmetry_cell_setting' value 'Triclinic' was changed to
'triclinic' in accordance with the
/home/data/users/saulius/crontab/automatic-downloads/rss-feeds/RSC/lib/dictionaries/cif_core.dic
dictionary named 'cif_core.dic' version 2.4.2 last updated on
2011-04-26.

Automatic conversion script
Id: cif_fix_values 7556 2019-12-06 15:28:31Z antanas 
;
_cod_original_sg_symbol_H-M P-1
_cod_database_code 7241336

loop_
_symmetry_equiv_pos_as_xyz
'x, y, z'
'-x, -y, -z'

loop_
_atom_site_label
_atom_site_type_symbol
_atom_site_fract_x
_atom_site_fract_y
_atom_site_fract_z
_atom_site_U_iso_or_equiv
_atom_site_adp_type
_atom_site_occupancy
_atom_site_symmetry_multiplicity
_atom_site_calc_flag
_atom_site_refinement_flags
_atom_site_disorder_assembly
_atom_site_disorder_group
N1 N 0.1765(5) 0.2381(5) -0.1944(5) 0.0366(9) Uani 1 1 d . . .
N2 N 0.0635(5) 0.2507(5) -0.0215(5) 0.0351(9) Uani 1 1 d . . .
N3 N 0.2925(5) 0.4317(5) 0.0008(5) 0.0431(10) Uani 1 1 d . . .
H3A H 0.3210 0.4878 0.0673 0.052 Uiso 1 1 calc R . .
H3B H 0.3718 0.4323 -0.1119 0.052 Uiso 1 1 calc R . .
N4 N -0.0069(5) 0.3351(5) 0.2447(5) 0.0344(9) Uani 1 1 d . . .
N5 N -0.1515(5) 0.3961(5) 0.5342(5) 0.0374(10) Uani 1 1 d . . .
N6 N -0.1573(5) 0.4757(5) 0.6648(5) 0.0366(9) Uani 1 1 d . . .
N7 N 0.5902(5) 0.2403(5) 0.3568(5) 0.0457(11) Uani 1 1 d . . .
H7A H 0.7082 0.2797 0.3086 0.055 Uiso 1 1 calc R . .
H7B H 0.5100 0.2577 0.4650 0.055 Uiso 1 1 calc R . .
N8 N 0.6537(5) 0.1255(5) 0.0988(5) 0.0438(11) Uani 1 1 d . . .
H8A H 0.7720 0.1643 0.0491 0.053 Uiso 1 1 calc R . .
H8B H 0.6142 0.0686 0.0402 0.053 Uiso 1 1 calc R . .
N9 N 0.3452(5) 0.0992(5) 0.3438(5) 0.0399(10) Uani 1 1 d . . .
H9 H 0.2636 0.1293 0.4462 0.048 Uiso 1 1 calc R . .
N10 N 0.2835(5) -0.0075(5) 0.2575(5) 0.0436(10) Uani 1 1 d . . .
H10A H 0.3655 -0.0374 0.1551 0.052 Uiso 1 1 calc R . .
H10B H 0.1637 -0.0428 0.3071 0.052 Uiso 1 1 calc R . .
O1 O 0.1041(5) 0.1588(4) -0.2710(4) 0.0472(9) Uani 1 1 d . . .
O2 O 0.3464(5) 0.2981(5) -0.2810(4) 0.0601(11) Uani 1 1 d . . .
C1 C 0.1266(6) 0.3448(5) 0.0718(6) 0.0307(10) Uani 1 1 d . . .
C2 C 0.0049(6) 0.4208(5) 0.3712(6) 0.0301(10) Uani 1 1 d . . .
C3 C 0.5325(6) 0.1535(6) 0.2651(6) 0.0330(10) Uani 1 1 d . . .

loop_
_atom_site_aniso_label
_atom_site_aniso_U_11
_atom_site_aniso_U_22
_atom_site_aniso_U_33
_atom_site_aniso_U_23
_atom_site_aniso_U_13
_atom_site_aniso_U_12
N1 0.034(2) 0.045(2) 0.030(2) -0.0070(17) -0.0116(18) 0.0002(17)
N2 0.0277(19) 0.047(2) 0.028(2) -0.0134(17) -0.0054(16) -0.0014(16)
N3 0.032(2) 0.063(3) 0.030(2) -0.0122(19) -0.0040(17) -0.0182(19)
N4 0.0278(18) 0.045(2) 0.031(2) -0.0146(17) -0.0074(16) -0.0091(16)
N5 0.0302(19) 0.051(3) 0.030(2) -0.0108(17) -0.0080(16) -0.0120(17)
N6 0.036(2) 0.043(2) 0.032(2) -0.0080(17) -0.0119(17) -0.0118(17)
N7 0.033(2) 0.069(3) 0.038(2) -0.020(2) -0.0096(17) -0.0161(19)
N8 0.031(2) 0.061(3) 0.036(2) -0.0203(19) -0.0049(17) -0.0128(18)
N9 0.0268(19) 0.054(3) 0.035(2) -0.0137(18) -0.0043(17) -0.0088(17)
N10 0.032(2) 0.056(3) 0.041(2) -0.0182(19) -0.0065(17) -0.0134(18)
O1 0.0426(19) 0.067(2) 0.0374(19) -0.0221(16) -0.0158(16) -0.0044(16)
O2 0.041(2) 0.087(3) 0.041(2) -0.0264(19) 0.0054(16) -0.0256(19)
C1 0.026(2) 0.034(3) 0.032(2) -0.0062(19) -0.0116(19) -0.0021(18)
C2 0.023(2) 0.037(3) 0.029(2) -0.0054(19) -0.0104(18) -0.0028(18)
C3 0.029(2) 0.042(3) 0.027(2) -0.0044(19) -0.0104(19) -0.0041(19)

loop_
_atom_type_symbol
_atom_type_description
_atom_type_scat_dispersion_real
_atom_type_scat_dispersion_imag
_atom_type_scat_source
C C 0.0033 0.0016 'International Tables Vol C Tables 4.2.6.8 and 6.1.1.4'
H H 0.0000 0.0000 'International Tables Vol C Tables 4.2.6.8 and 6.1.1.4'
N N 0.0061 0.0033 'International Tables Vol C Tables 4.2.6.8 and 6.1.1.4'
O O 0.0106 0.0060 'International Tables Vol C Tables 4.2.6.8 and 6.1.1.4'

loop_
_geom_angle_atom_site_label_1
_geom_angle_atom_site_label_2
_geom_angle_atom_site_label_3
_geom_angle
_geom_angle_site_symmetry_1
_geom_angle_site_symmetry_3
_geom_angle_publ_flag
O2 N1 O1 119.9(4) . . ?
O2 N1 N2 124.3(4) . . ?
O1 N1 N2 115.8(3) . . ?
N1 N2 C1 119.9(3) . . ?
C1 N3 H3A 120.0 . . ?
C1 N3 H3B 120.0 . . ?
H3A N3 H3B 120.0 . . ?
C1 N4 C2 124.5(3) . . ?
N6 N5 C2 118.5(3) . . ?
N5 N6 C2 118.5(3) . 2_566 ?
C3 N7 H7A 120.0 . . ?
C3 N7 H7B 120.0 . . ?
H7A N7 H7B 120.0 . . ?
C3 N8 H8A 120.0 . . ?
C3 N8 H8B 120.0 . . ?
H8A N8 H8B 120.0 . . ?
C3 N9 N10 119.5(3) . . ?
C3 N9 H9 120.3 . . ?
N10 N9 H9 120.3 . . ?
N9 N10 H10A 120.0 . . ?
N9 N10 H10B 120.0 . . ?
H10A N10 H10B 120.0 . . ?
N3 C1 N4 125.0(4) . . ?
N3 C1 N2 125.4(4) . . ?
N4 C1 N2 109.6(3) . . ?
N5 C2 N6 123.0(4) . 2_566 ?
N5 C2 N4 113.5(3) . . ?
N6 C2 N4 123.4(4) 2_566 . ?
N7 C3 N8 120.9(4) . . ?
N7 C3 N9 117.8(4) . . ?
N8 C3 N9 121.3(4) . . ?

loop_
_geom_bond_atom_site_label_1
_geom_bond_atom_site_label_2
_geom_bond_distance
_geom_bond_site_symmetry_2
_geom_bond_publ_flag
N1 O2 1.251(4) . ?
N1 O1 1.253(4) . ?
N1 N2 1.323(4) . ?
N2 C1 1.389(5) . ?
N3 C1 1.322(5) . ?
N3 H3A 0.8600 . ?
N3 H3B 0.8600 . ?
N4 C1 1.336(5) . ?
N4 C2 1.370(5) . ?
N5 N6 1.317(4) . ?
N5 C2 1.346(5) . ?
N6 C2 1.361(5) 2_566 ?
N7 C3 1.317(5) . ?
N7 H7A 0.8600 . ?
N7 H7B 0.8600 . ?
N8 C3 1.321(5) . ?
N8 H8A 0.8600 . ?
N8 H8B 0.8600 . ?
N9 C3 1.342(5) . ?
N9 N10 1.407(5) . ?
N9 H9 0.8600 . ?
N10 H10A 0.8600 . ?
N10 H10B 0.8600 . ?
C2 N6 1.361(5) 2_566 ?

loop_
_geom_torsion_atom_site_label_1
_geom_torsion_atom_site_label_2
_geom_torsion_atom_site_label_3
_geom_torsion_atom_site_label_4
_geom_torsion
_geom_torsion_site_symmetry_1
_geom_torsion_site_symmetry_2
_geom_torsion_site_symmetry_3
_geom_torsion_site_symmetry_4
_geom_torsion_publ_flag
O2 N1 N2 C1 4.3(6) . . . . ?
O1 N1 N2 C1 -176.3(4) . . . . ?
C2 N5 N6 C2 0.0(6) . . . 2_566 ?
C2 N4 C1 N3 3.2(7) . . . . ?
C2 N4 C1 N2 -176.4(4) . . . . ?
N1 N2 C1 N3 2.5(6) . . . . ?
N1 N2 C1 N4 -177.9(4) . . . . ?
N6 N5 C2 N6 0.0(7) . . . 2_566 ?
N6 N5 C2 N4 -178.6(4) . . . . ?
C1 N4 C2 N5 177.4(4) . . . . ?
C1 N4 C2 N6 -1.2(7) . . . 2_566 ?
N10 N9 C3 N7 -174.1(4) . . . . ?
N10 N9 C3 N8 7.9(7) . . . . ?
